data_1516340
loop_
_publ_author_name
'Gietter, Amber A. S.'
'Gildner, Peter G.'
'Cinderella, Andrew P.'
'Watson, Donald A.'

_publ_section_title
;
 General Route for Preparing \b-Nitrocarbonyl Compounds Using Copper
 Thermal Redox Catalysis.
;
_journal_issue 11
_journal_name_full 'Organic letters'
_journal_page_first 3166
_journal_page_last 3169
_journal_paper_doi 10.1021/ol5014153
_journal_volume 16
_journal_year 2014
_chemical_absolute_configuration syn
_chemical_formula_sum 'C7 H11 N O4'
_chemical_formula_weight 173.17
_chemical_name_systematic
; 
 ? 
;
_space_group_crystal_system orthorhombic
_space_group_IT_number 19
_space_group_name_Hall 'P 2ac 2ab'
_space_group_name_H-M_alt 'P 21 21 21'
_symmetry_space_group_name_Hall 'P 2ac 2ab'
_symmetry_space_group_name_H-M 'P 21 21 21'
_atom_sites_solution_hydrogens geom
_audit_creation_method SHELXL-2013
_cell_angle_alpha 90
_cell_angle_beta 90
_cell_angle_gamma 90
_cell_formula_units_Z 4
_cell_length_a 5.8815(3)
_cell_length_b 8.9902(4)
_cell_length_c 15.9025(7)
_cell_measurement_reflns_used 9913
_cell_measurement_temperature 200(2)
_cell_measurement_theta_max 73.54
_cell_measurement_theta_min 5.56
_cell_volume 840.86(7)
_computing_cell_refinement 'Bruker SAINT'
_computing_data_collection 'Bruker APEX2'
_computing_data_reduction 'Bruker SAINT'
_computing_molecular_graphics 'Bruker SHELXTL'
_computing_publication_material 'Bruker SHELXTL'
_computing_structure_refinement 'SHELXL-2013 (Sheldrick, 2013)'
_computing_structure_solution 'SHELXS-97 (Sheldrick, 2008)'
_diffrn_ambient_temperature 200(2)
_diffrn_detector_area_resol_mean 8.33
_diffrn_measured_fraction_theta_full 0.996
_diffrn_measured_fraction_theta_max 0.992
_diffrn_measurement_device_type 'Bruker AXS APEX diffractometer'
_diffrn_measurement_method '\f and \w scans'
_diffrn_radiation_type CuK\a
_diffrn_radiation_wavelength 1.54178
_diffrn_reflns_av_R_equivalents 0.0569
_diffrn_reflns_av_unetI/netI 0.0178
_diffrn_reflns_Laue_measured_fraction_full 0.996
_diffrn_reflns_Laue_measured_fraction_max 0.992
_diffrn_reflns_limit_h_max 7
_diffrn_reflns_limit_h_min -7
_diffrn_reflns_limit_k_max 11
_diffrn_reflns_limit_k_min -11
_diffrn_reflns_limit_l_max 19
_diffrn_reflns_limit_l_min -17
_diffrn_reflns_number 35962
_diffrn_reflns_point_group_measured_fraction_full 0.997
_diffrn_reflns_point_group_measured_fraction_max 0.992
_diffrn_reflns_theta_full 67.679
_diffrn_reflns_theta_max 74.258
_diffrn_reflns_theta_min 5.564
_exptl_absorpt_coefficient_mu 0.964
_exptl_absorpt_correction_T_max 0.7538
_exptl_absorpt_correction_T_min 0.5306
_exptl_absorpt_correction_type multi-scan
_exptl_absorpt_process_details 'APEX2 (Bruker, 2007)'
_exptl_crystal_colour colourless
_exptl_crystal_density_diffrn 1.368
_exptl_crystal_description plate
_exptl_crystal_F_000 368
_exptl_crystal_size_max 0.249
_exptl_crystal_size_mid 0.210
_exptl_crystal_size_min 0.128
_refine_diff_density_max 0.167
_refine_diff_density_min -0.122
_refine_diff_density_rms 0.028
_refine_ls_abs_structure_details
; 
 Flack x determined using 655 quotients [(I+)-(I-)]/[(I+)+(I-)] 
 (Parsons and Flack (2004), Acta Cryst. A60, s61). 
;
_refine_ls_abs_structure_Flack 0.49(8)
_refine_ls_extinction_method none
_refine_ls_goodness_of_fit_ref 1.073
_refine_ls_hydrogen_treatment constr
_refine_ls_matrix_type full
_refine_ls_number_parameters 110
_refine_ls_number_reflns 1700
_refine_ls_number_restraints 0
_refine_ls_restrained_S_all 1.073
_refine_ls_R_factor_all 0.0281
_refine_ls_R_factor_gt 0.0269
_refine_ls_shift/su_max 0.000
_refine_ls_shift/su_mean 0.000
_refine_ls_structure_factor_coef Fsqd
_refine_ls_weighting_details
; 
 w=1/[\s^2^(Fo^2^)+(0.0450P)^2^+0.0996P] 
 where P=(Fo^2^+2Fc^2^)/3 
;
_refine_ls_weighting_scheme calc
_refine_ls_wR_factor_gt 0.0763
_refine_ls_wR_factor_ref 0.0772
_reflns_Friedel_coverage 0.672
_reflns_Friedel_fraction_full 0.998
_reflns_Friedel_fraction_max 0.991
_reflns_number_gt 1634
_reflns_number_total 1700
_reflns_threshold_expression 'I > 2\s(I)'
_cod_data_source_file ol5014153_si_002.cif
_cod_data_source_block donw032
_cod_depositor_comments 'Adding full bibliography for 1516339--1516342.cif.'
_cod_database_code 1516340
_shelx_space_group_comment
; 
The symmetry employed for this shelxl refinement is uniquely defined 
by the following loop, which should always be used as a source of 
symmetry information in preference to the above space-group names. 
They are only intended as comments. 
;
_shelx_estimated_absorpt_t_min 0.795
_shelx_estimated_absorpt_t_max 0.887
_shelxl_version_number 2013-2

loop_
_space_group_symop_operation_xyz
'x, y, z'
'x+1/2, -y+1/2, -z'
'-x, y+1/2, -z+1/2'
'-x+1/2, -y, z+1/2'

loop_
_atom_site_label
_atom_site_type_symbol
_atom_site_fract_x
_atom_site_fract_y
_atom_site_fract_z
_atom_site_U_iso_or_equiv
_atom_site_adp_type
_atom_site_occupancy
_atom_site_site_symmetry_order
_atom_site_calc_flag
_atom_site_refinement_flags_posn
_atom_site_refinement_flags_adp
C1 C 0.7734(4) 0.6638(3) 0.05002(12) 0.0507(5) Uani 1 1 d . .
H1A H 0.6778 0.5896 0.0206 0.061 Uiso 1 1 calc R U
H1B H 0.7935 0.7512 0.0129 0.061 Uiso 1 1 calc R U
C2 C 0.6648(3) 0.7094(2) 0.13261(10) 0.0371(4) Uani 1 1 d . .
H2A H 0.4971 0.7015 0.1301 0.045 Uiso 1 1 calc R U
H2B H 0.7077 0.8121 0.1485 0.045 Uiso 1 1 calc R U
C3 C 0.7658(3) 0.59573(18) 0.19297(10) 0.0295(3) Uani 1 1 d . .
H3 H 0.6721 0.5030 0.1902 0.035 Uiso 1 1 calc R U
C4 C 0.9961(3) 0.56385(16) 0.15407(11) 0.0324(3) Uani 1 1 d . .
C5 C 0.7795(3) 0.64555(18) 0.28411(10) 0.0295(3) Uani 1 1 d . .
H5 H 0.8751 0.7373 0.2876 0.035 Uiso 1 1 calc R U
C6 C 0.5458(3) 0.6783(2) 0.32117(11) 0.0373(4) Uani 1 1 d . .
H6A H 0.4735 0.7579 0.2874 0.045 Uiso 1 1 calc R U
H6B H 0.4506 0.5881 0.3157 0.045 Uiso 1 1 calc R U
C7 C 0.5470(4) 0.7260(3) 0.41281(12) 0.0476(5) Uani 1 1 d . .
H7A H 0.6059 0.6447 0.4476 0.071 Uiso 1 1 calc R U
H7B H 0.3917 0.7502 0.4305 0.071 Uiso 1 1 calc R U
H7C H 0.6440 0.8138 0.4195 0.071 Uiso 1 1 calc R U
N1 N 0.8879(2) 0.52461(16) 0.33639(9) 0.0348(3) Uani 1 1 d . .
O1 O 0.9928(2) 0.59984(16) 0.07224(8) 0.0441(3) Uani 1 1 d . .
O2 O 1.1619(2) 0.51300(15) 0.18733(8) 0.0425(3) Uani 1 1 d . .
O3 O 0.8228(3) 0.39608(15) 0.32655(9) 0.0497(4) Uani 1 1 d . .
O4 O 1.0290(2) 0.56078(18) 0.38887(9) 0.0520(4) Uani 1 1 d . .

loop_
_atom_site_aniso_label
_atom_site_aniso_U_11
_atom_site_aniso_U_22
_atom_site_aniso_U_33
_atom_site_aniso_U_23
_atom_site_aniso_U_13
_atom_site_aniso_U_12
C1 0.0491(11) 0.0723(14) 0.0307(10) 0.0054(8) 0.0014(8) 0.0113(11)
C2 0.0345(8) 0.0459(9) 0.0308(9) 0.0044(7) -0.0002(7) 0.0038(8)
C3 0.0291(7) 0.0299(7) 0.0296(8) 0.0005(6) 0.0010(6) -0.0025(6)
C4 0.0351(8) 0.0278(7) 0.0343(8) -0.0035(6) 0.0034(7) -0.0012(7)
C5 0.0304(8) 0.0294(8) 0.0287(8) 0.0011(6) -0.0002(6) -0.0021(6)
C6 0.0327(8) 0.0450(9) 0.0343(9) -0.0010(7) 0.0026(7) 0.0047(7)
C7 0.0484(11) 0.0597(12) 0.0346(10) -0.0033(8) 0.0093(8) 0.0005(9)
N1 0.0280(6) 0.0444(8) 0.0320(7) 0.0056(6) -0.0002(6) -0.0002(6)
O1 0.0440(7) 0.0546(7) 0.0338(6) -0.0001(5) 0.0095(6) 0.0069(7)
O2 0.0345(6) 0.0433(6) 0.0496(7) -0.0017(6) 0.0023(6) 0.0086(5)
O3 0.0513(8) 0.0370(6) 0.0607(9) 0.0155(6) -0.0035(7) -0.0042(6)
O4 0.0407(7) 0.0729(10) 0.0424(7) 0.0015(6) -0.0138(6) 0.0017(7)

loop_
_atom_type_symbol
_atom_type_description
_atom_type_scat_dispersion_real
_atom_type_scat_dispersion_imag
_atom_type_scat_source
C C 0.0181 0.0091 'International Tables Vol C Tables 4.2.6.8 and 6.1.1.4'
H H 0.0000 0.0000 'International Tables Vol C Tables 4.2.6.8 and 6.1.1.4'
N N 0.0311 0.0180 'International Tables Vol C Tables 4.2.6.8 and 6.1.1.4'
O O 0.0492 0.0322 'International Tables Vol C Tables 4.2.6.8 and 6.1.1.4'

loop_
_geom_angle_atom_site_label_1
_geom_angle_atom_site_label_2
_geom_angle_atom_site_label_3
_geom_angle
O1 C1 C2 105.65(15)
O1 C1 H1A 110.6
C2 C1 H1A 110.6
O1 C1 H1B 110.6
C2 C1 H1B 110.6
H1A C1 H1B 108.7
C1 C2 C3 101.55(15)
C1 C2 H2A 111.5
C3 C2 H2A 111.5
C1 C2 H2B 111.5
C3 C2 H2B 111.5
H2A C2 H2B 109.3
C4 C3 C5 113.44(13)
C4 C3 C2 102.60(13)
C5 C3 C2 115.10(13)
C4 C3 H3 108.5
C5 C3 H3 108.5
C2 C3 H3 108.5
O2 C4 O1 122.11(16)
O2 C4 C3 128.18(15)
O1 C4 C3 109.71(15)
N1 C5 C3 109.59(13)
N1 C5 C6 107.88(13)
C3 C5 C6 112.23(13)
N1 C5 H5 109.0
C3 C5 H5 109.0
C6 C5 H5 109.0
C7 C6 C5 114.94(15)
C7 C6 H6A 108.5
C5 C6 H6A 108.5
C7 C6 H6B 108.5
C5 C6 H6B 108.5
H6A C6 H6B 107.5
C6 C7 H7A 109.5
C6 C7 H7B 109.5
H7A C7 H7B 109.5
C6 C7 H7C 109.5
H7A C7 H7C 109.5
H7B C7 H7C 109.5
O4 N1 O3 123.35(15)
O4 N1 C5 118.14(15)
O3 N1 C5 118.43(14)
C4 O1 C1 110.10(14)

loop_
_geom_bond_atom_site_label_1
_geom_bond_atom_site_label_2
_geom_bond_distance
C1 O1 1.456(3)
C1 C2 1.517(3)
C1 H1A 0.9900
C1 H1B 0.9900
C2 C3 1.523(2)
C2 H2A 0.9900
C2 H2B 0.9900
C3 C4 1.516(2)
C3 C5 1.519(2)
C3 H3 1.0000
C4 O2 1.200(2)
C4 O1 1.341(2)
C5 N1 1.510(2)
C5 C6 1.524(2)
C5 H5 1.0000
C6 C7 1.519(3)
C6 H6A 0.9900
C6 H6B 0.9900
C7 H7A 0.9800
C7 H7B 0.9800
C7 H7C 0.9800
N1 O4 1.221(2)
N1 O3 1.227(2)

loop_
_geom_torsion_atom_site_label_1
_geom_torsion_atom_site_label_2
_geom_torsion_atom_site_label_3
_geom_torsion_atom_site_label_4
_geom_torsion
O1 C1 C2 C3 -29.9(2)
C1 C2 C3 C4 30.48(18)
C1 C2 C3 C5 154.17(15)
C5 C3 C4 O2 34.1(2)
C2 C3 C4 O2 158.93(17)
C5 C3 C4 O1 -146.62(13)
C2 C3 C4 O1 -21.83(17)
C4 C3 C5 N1 -60.78(17)
C2 C3 C5 N1 -178.52(14)
C4 C3 C5 C6 179.38(13)
C2 C3 C5 C6 61.64(19)
N1 C5 C6 C7 58.1(2)
C3 C5 C6 C7 178.89(16)
C3 C5 N1 O4 137.07(15)
C6 C5 N1 O4 -100.46(17)
C3 C5 N1 O3 -46.00(19)
C6 C5 N1 O3 76.47(18)
O2 C4 O1 C1 -177.90(17)
C3 C4 O1 C1 2.8(2)
C2 C1 O1 C4 17.7(2)
